data_4020896
loop_
_publ_author_name
'Robert A. Stockman'
'Alex Sinclair'
'Louise G. Arini'
'Peter Szeto'
'David L. Hughes'

_publ_section_title
;
 A Two-Directional Synthesis of (+-)-Perhydrohistrionicotoxin
;
_journal_name_full 'Journal of Organic Chemistry'
_journal_page_first 1598
_journal_page_last 1602
_journal_paper_doi 10.1021/jo035639a
_journal_volume 69
_journal_year 2004
_chemical_formula_moiety 'C13 H17 N3 O'
_chemical_formula_structural 'dinitrile histrionicotoxin derivative, II'
_chemical_formula_sum 'C13 H17 N3 O'
_chemical_formula_weight 231.30
_space_group_IT_number 15
_symmetry_cell_setting monoclinic
_symmetry_space_group_name_Hall '-C 2yc'
_symmetry_space_group_name_H-M 'C 1 2/c 1'
_cell_angle_alpha 90.00
_cell_angle_beta 98.44(3)
_cell_angle_gamma 90.00
_cell_formula_units_Z 16
_cell_length_a 28.183(6)
_cell_length_b 9.3620(19)
_cell_length_c 18.789(4)
_cell_measurement_temperature 140(1)
_cell_volume 4903.7(17)
_diffrn_ambient_temperature 140(1)
_exptl_crystal_density_diffrn 1.253
_cod_original_sg_symbol_H-M 'C 2/c'
_cod_database_code 4020896

loop_
_symmetry_equiv_pos_as_xyz
'x, y, z'
'-x, y, -z+1/2'
'x+1/2, y+1/2, z'
'-x+1/2, y+1/2, -z+1/2'
'-x, -y, -z'
'x, -y, z-1/2'
'-x+1/2, -y+1/2, -z'
'x+1/2, -y+1/2, z-1/2'

loop_
_atom_site_label
_atom_site_type_symbol
_atom_site_fract_x
_atom_site_fract_y
_atom_site_fract_z
_atom_site_U_iso_or_equiv
_atom_site_adp_type
_atom_site_occupancy
_atom_site_symmetry_multiplicity
_atom_site_calc_flag
_atom_site_refinement_flags
_atom_site_disorder_assembly
_atom_site_disorder_group
C1 C 0.40169(8) 0.4748(2) 0.58553(12) 0.0329(5) Uani 1 1 d . . .
N2 N 0.36444(6) 0.51748(18) 0.52506(10) 0.0282(4) Uani 1 1 d . . .
O3 O 0.37423(5) 0.66956(15) 0.51820(8) 0.0318(4) Uani 1 1 d . . .
C4 C 0.38403(8) 0.7268(2) 0.59160(12) 0.0334(5) Uani 1 1 d . . .
H4 H 0.3539 0.7587 0.6066 0.040 Uiso 1 1 calc R . .
C5 C 0.40489(9) 0.6014(2) 0.64028(13) 0.0374(6) Uani 1 1 d . . .
H5 H 0.3856 0.5828 0.6786 0.045 Uiso 1 1 calc R . .
C6 C 0.45790(10) 0.6114(3) 0.66985(17) 0.0600(8) Uani 1 1 d . . .
H6A H 0.4665 0.5427 0.7082 0.072 Uiso 1 1 calc R . .
H6B H 0.4661 0.7065 0.6882 0.072 Uiso 1 1 calc R . .
C7 C 0.48350(10) 0.5773(3) 0.6050(2) 0.0726(10) Uani 1 1 d . . .
H7A H 0.4875 0.6632 0.5776 0.087 Uiso 1 1 calc R . .
H7B H 0.5148 0.5359 0.6207 0.087 Uiso 1 1 calc R . .
C8 C 0.45160(9) 0.4720(3) 0.56012(16) 0.0473(7) Uani 1 1 d . . .
H8A H 0.4652 0.3768 0.5660 0.057 Uiso 1 1 calc R . .
H8B H 0.4486 0.4978 0.5097 0.057 Uiso 1 1 calc R . .
C9 C 0.39051(8) 0.3280(2) 0.61574(13) 0.0378(6) Uani 1 1 d . . .
H9A H 0.3980 0.2547 0.5826 0.045 Uiso 1 1 calc R . .
H9B H 0.4114 0.3133 0.6610 0.045 Uiso 1 1 calc R . .
C10 C 0.33885(9) 0.3092(3) 0.62823(13) 0.0399(6) Uani 1 1 d . . .
H10A H 0.3334 0.2107 0.6408 0.048 Uiso 1 1 calc R . .
H10B H 0.3325 0.3695 0.6678 0.048 Uiso 1 1 calc R . .
C11 C 0.30543(8) 0.3494(2) 0.56039(12) 0.0335(5) Uani 1 1 d . . .
H11A H 0.2724 0.3385 0.5682 0.040 Uiso 1 1 calc R . .
H11B H 0.3109 0.2866 0.5213 0.040 Uiso 1 1 calc R . .
C12 C 0.31460(8) 0.5044(2) 0.54045(12) 0.0283(5) Uani 1 1 d . . .
H12 H 0.3103 0.5669 0.5808 0.034 Uiso 1 1 calc R . .
C13 C 0.28165(8) 0.5542(2) 0.47269(12) 0.0322(5) Uani 1 1 d . . .
H13A H 0.2897 0.6516 0.4617 0.039 Uiso 1 1 calc R . .
H13B H 0.2869 0.4945 0.4324 0.039 Uiso 1 1 calc R . .
C14 C 0.23094(9) 0.5474(2) 0.48181(12) 0.0342(5) Uani 1 1 d . . .
N15 N 0.19171(8) 0.5409(2) 0.49169(12) 0.0478(6) Uani 1 1 d . . .
C16 C 0.41598(9) 0.8508(3) 0.58882(13) 0.0384(6) Uani 1 1 d . . .
N17 N 0.44003(9) 0.9487(2) 0.58768(12) 0.0532(6) Uani 1 1 d . . .
C21 C 0.09739(8) 0.5130(2) 0.16424(12) 0.0310(5) Uani 1 1 d . . .
N22 N 0.14501(6) 0.51297(17) 0.21030(10) 0.0292(4) Uani 1 1 d . . .
O23 O 0.15486(6) 0.36050(15) 0.21942(8) 0.0347(4) Uani 1 1 d . . .
C24 C 0.13989(8) 0.2941(2) 0.14930(12) 0.0323(5) Uani 1 1 d . . .
H24 H 0.1669 0.2932 0.1219 0.039 Uiso 1 1 calc R . .
C25 C 0.09908(8) 0.3877(2) 0.10965(12) 0.0299(5) Uani 1 1 d . . .
H25 H 0.1070 0.4224 0.0636 0.036 Uiso 1 1 calc R . .
C26 C 0.04892(8) 0.3226(2) 0.10082(13) 0.0365(6) Uani 1 1 d . . .
H26A H 0.0495 0.2242 0.0848 0.044 Uiso 1 1 calc R . .
H26B H 0.0269 0.3764 0.0663 0.044 Uiso 1 1 calc R . .
C27 C 0.03415(9) 0.3312(3) 0.17625(13) 0.0408(6) Uani 1 1 d . . .
H27A H -0.0005 0.3359 0.1733 0.049 Uiso 1 1 calc R . .
H27B H 0.0458 0.2488 0.2049 0.049 Uiso 1 1 calc R . .
C28 C 0.05754(9) 0.4687(3) 0.20882(14) 0.0425(6) Uani 1 1 d . . .
H28A H 0.0713 0.4527 0.2586 0.051 Uiso 1 1 calc R . .
H28B H 0.0337 0.5439 0.2074 0.051 Uiso 1 1 calc R . .
C29 C 0.08647(9) 0.6590(2) 0.12901(13) 0.0385(6) Uani 1 1 d . . .
H29A H 0.0581 0.6507 0.0932 0.046 Uiso 1 1 calc R . .
H29B H 0.0792 0.7259 0.1654 0.046 Uiso 1 1 calc R . .
C30 C 0.12706(9) 0.7194(3) 0.09339(13) 0.0416(6) Uani 1 1 d . . .
H30A H 0.1320 0.6603 0.0527 0.050 Uiso 1 1 calc R . .
H30B H 0.1190 0.8151 0.0759 0.050 Uiso 1 1 calc R . .
C31 C 0.17241(9) 0.7229(2) 0.14792(13) 0.0390(6) Uani 1 1 d . . .
H31A H 0.1677 0.7848 0.1877 0.047 Uiso 1 1 calc R . .
H31B H 0.1986 0.7612 0.1256 0.047 Uiso 1 1 calc R . .
C32 C 0.18516(8) 0.5725(2) 0.17616(12) 0.0319(5) Uani 1 1 d . . .
H32 H 0.1901 0.5113 0.1355 0.038 Uiso 1 1 calc R . .
C33 C 0.23061(8) 0.5680(3) 0.23225(14) 0.0398(6) Uani 1 1 d . . .
H33A H 0.2347 0.4721 0.2517 0.048 Uiso 1 1 calc R . .
H33B H 0.2582 0.5893 0.2086 0.048 Uiso 1 1 calc R . .
C34 C 0.22958(8) 0.6688(2) 0.29169(13) 0.0339(5) Uani 1 1 d . . .
N35 N 0.22911(7) 0.7499(2) 0.33736(12) 0.0456(5) Uani 1 1 d . . .
C36 C 0.12708(9) 0.1452(3) 0.16562(13) 0.0380(6) Uani 1 1 d . . .
N37 N 0.11805(9) 0.0311(2) 0.18082(13) 0.0551(6) Uani 1 1 d . . .

loop_
_atom_site_aniso_label
_atom_site_aniso_U_11
_atom_site_aniso_U_22
_atom_site_aniso_U_33
_atom_site_aniso_U_23
_atom_site_aniso_U_13
_atom_site_aniso_U_12
C1 0.0318(12) 0.0303(12) 0.0358(13) 0.0016(10) 0.0022(10) 0.0033(10)
N2 0.0310(10) 0.0202(9) 0.0338(10) 0.0034(8) 0.0062(8) 0.0001(7)
O3 0.0395(9) 0.0242(8) 0.0311(8) 0.0008(6) 0.0030(7) -0.0050(6)
C4 0.0354(12) 0.0299(12) 0.0347(12) -0.0029(10) 0.0051(10) -0.0031(10)
C5 0.0434(14) 0.0348(13) 0.0327(12) 0.0010(10) 0.0016(11) -0.0011(11)
C6 0.0606(19) 0.0413(15) 0.0669(19) 0.0048(14) -0.0275(16) -0.0035(13)
C7 0.0336(15) 0.058(2) 0.124(3) -0.0231(19) 0.0037(17) 0.0047(13)
C8 0.0321(13) 0.0496(16) 0.0603(17) 0.0095(13) 0.0072(12) 0.0037(11)
C9 0.0419(14) 0.0323(12) 0.0377(13) 0.0053(11) 0.0013(11) 0.0049(10)
C10 0.0471(14) 0.0322(13) 0.0410(14) 0.0095(11) 0.0078(11) -0.0002(11)
C11 0.0366(13) 0.0280(12) 0.0368(13) 0.0039(10) 0.0083(10) -0.0010(10)
C12 0.0311(12) 0.0256(11) 0.0290(12) 0.0003(9) 0.0072(9) -0.0005(9)
C13 0.0320(12) 0.0303(12) 0.0349(12) 0.0038(10) 0.0062(10) 0.0005(9)
C14 0.0378(14) 0.0257(12) 0.0384(13) 0.0038(10) 0.0027(11) 0.0016(10)
N15 0.0375(13) 0.0463(13) 0.0591(14) 0.0145(11) 0.0056(11) 0.0055(10)
C16 0.0427(14) 0.0335(14) 0.0387(14) -0.0043(11) 0.0051(11) -0.0012(12)
N17 0.0618(15) 0.0437(13) 0.0525(14) -0.0021(11) 0.0030(11) -0.0151(12)
C21 0.0364(13) 0.0254(11) 0.0329(12) -0.0019(9) 0.0103(10) 0.0002(9)
N22 0.0363(10) 0.0181(9) 0.0344(10) 0.0015(8) 0.0096(8) 0.0021(8)
O23 0.0510(10) 0.0196(8) 0.0332(9) 0.0012(6) 0.0047(7) 0.0025(7)
C24 0.0384(13) 0.0238(11) 0.0362(12) -0.0017(10) 0.0108(10) 0.0003(9)
C25 0.0360(12) 0.0237(11) 0.0312(12) -0.0006(9) 0.0094(10) -0.0017(9)
C26 0.0365(13) 0.0326(12) 0.0405(13) -0.0054(10) 0.0058(11) -0.0027(10)
C27 0.0417(14) 0.0383(14) 0.0449(15) -0.0013(11) 0.0145(11) -0.0051(11)
C28 0.0432(14) 0.0430(14) 0.0446(15) -0.0083(12) 0.0177(12) -0.0052(11)
C29 0.0464(14) 0.0280(12) 0.0412(14) 0.0005(11) 0.0070(11) 0.0070(10)
C30 0.0620(17) 0.0244(12) 0.0389(14) 0.0048(10) 0.0091(12) 0.0007(11)
C31 0.0512(15) 0.0263(12) 0.0412(14) 0.0026(10) 0.0126(12) -0.0020(11)
C32 0.0398(13) 0.0244(11) 0.0347(12) -0.0039(10) 0.0156(10) -0.0032(10)
C33 0.0344(13) 0.0365(13) 0.0499(15) -0.0069(11) 0.0101(11) 0.0018(10)
C34 0.0342(12) 0.0301(12) 0.0388(13) 0.0019(11) 0.0097(10) -0.0002(10)
N35 0.0489(13) 0.0412(13) 0.0466(13) -0.0025(11) 0.0067(10) -0.0002(10)
C36 0.0467(14) 0.0283(13) 0.0386(14) -0.0025(10) 0.0046(11) 0.0051(11)
N37 0.0791(18) 0.0271(12) 0.0586(15) 0.0003(11) 0.0083(13) 0.0009(11)

loop_
_geom_bond_atom_site_label_1
_geom_bond_atom_site_label_2
_geom_bond_distance
_geom_bond_site_symmetry_2
_geom_bond_publ_flag
C1 N2 1.484(3) . ?
C1 C9 1.537(3) . ?
C1 C8 1.550(3) . ?
C1 C5 1.564(3) . ?
N2 O3 1.460(2) . ?
N2 C12 1.480(3) . ?
O3 C4 1.468(3) . ?
C4 C16 1.475(3) . ?
C4 C5 1.550(3) . ?
C4 H4 0.9800 . ?
C5 C6 1.519(4) . ?
C5 H5 0.9800 . ?
C6 C7 1.539(5) . ?
C6 H6A 0.9700 . ?
C6 H6B 0.9700 . ?
C7 C8 1.506(4) . ?
C7 H7A 0.9700 . ?
C7 H7B 0.9700 . ?
C8 H8A 0.9700 . ?
C8 H8B 0.9700 . ?
C9 C10 1.519(3) . ?
C9 H9A 0.9700 . ?
C9 H9B 0.9700 . ?
C10 C11 1.517(3) . ?
C10 H10A 0.9700 . ?
C10 H10B 0.9700 . ?
C11 C12 1.530(3) . ?
C11 H11A 0.9700 . ?
C11 H11B 0.9700 . ?
C12 C13 1.534(3) . ?
C12 H12 0.9800 . ?
C13 C14 1.465(3) . ?
C13 H13A 0.9700 . ?
C13 H13B 0.9700 . ?
C14 N15 1.149(3) . ?
C16 N17 1.142(3) . ?
C21 N22 1.486(3) . ?
C21 C29 1.530(3) . ?
C21 C28 1.553(3) . ?
C21 C25 1.563(3) . ?
N22 O23 1.459(2) . ?
N22 C32 1.488(3) . ?
O23 C24 1.462(3) . ?
C24 C36 1.483(3) . ?
C24 C25 1.548(3) . ?
C24 H24 0.9800 . ?
C25 C26 1.526(3) . ?
C25 H25 0.9800 . ?
C26 C27 1.537(3) . ?
C26 H26A 0.9700 . ?
C26 H26B 0.9700 . ?
C27 C28 1.532(3) . ?
C27 H27A 0.9700 . ?
C27 H27B 0.9700 . ?
C28 H28A 0.9700 . ?
C28 H28B 0.9700 . ?
C29 C30 1.517(3) . ?
C29 H29A 0.9700 . ?
C29 H29B 0.9700 . ?
C30 C31 1.516(3) . ?
C30 H30A 0.9700 . ?
C30 H30B 0.9700 . ?
C31 C32 1.529(3) . ?
C31 H31A 0.9700 . ?
C31 H31B 0.9700 . ?
C32 C33 1.535(3) . ?
C32 H32 0.9800 . ?
C33 C34 1.465(3) . ?
C33 H33A 0.9700 . ?
C33 H33B 0.9700 . ?
C34 N35 1.148(3) . ?
C36 N37 1.145(3) . ?
